data_7122393
loop_
_publ_author_name
'Zhang, Xinyu'
'Jiang, Yuqian'
'Xiao, Nao'

_publ_section_title
;
 Monitoring ADP and ATP in vivo using a fluorescent Ga(iii)-probe complex.
;
_journal_issue 91
_journal_name_full 'Chemical communications (Cambridge, England)'
_journal_page_first 12812
_journal_page_last 12815
_journal_paper_doi 10.1039/c8cc06311g
_journal_volume 54
_journal_year 2018
_chemical_formula_sum 'C18 H13 N3 O S'
_chemical_formula_weight 319.37
_chemical_name_common NABT
_chemical_name_systematic NABT
_space_group_crystal_system monoclinic
_space_group_IT_number 14
_space_group_name_Hall '-P 2yn'
_space_group_name_H-M_alt 'P 1 21/n 1'
_symmetry_space_group_name_Hall '-P 2yn'
_symmetry_space_group_name_H-M 'P 1 21/n 1'
_atom_sites_solution_hydrogens mixed
_audit_creation_method SHELXL-2014/7
_audit_update_record
;
2018-06-09 deposited with the CCDC.
2018-09-20 downloaded from the CCDC.
;
_cell_angle_alpha 90
_cell_angle_beta 108.746(6)
_cell_angle_gamma 90
_cell_formula_units_Z 4
_cell_length_a 17.1396(8)
_cell_length_b 4.0692(2)
_cell_length_c 22.0699(15)
_cell_measurement_reflns_used 2640
_cell_measurement_temperature 179.99(11)
_cell_measurement_theta_max 28.7120
_cell_measurement_theta_min 1.9580
_cell_volume 1457.60(15)
_computing_structure_refinement 'SHELXL-2014/7 (Sheldrick, 2014)'
_diffrn_ambient_temperature 179.99(11)
_diffrn_measured_fraction_theta_full 0.998
_diffrn_measured_fraction_theta_max 0.997
_diffrn_measurement_device_type 'XtaLAB AFC12 (RINC): Kappa single'
_diffrn_radiation_type MoK\a
_diffrn_radiation_wavelength 0.71073
_diffrn_reflns_av_R_equivalents 0.0335
_diffrn_reflns_av_unetI/netI 0.0543
_diffrn_reflns_Laue_measured_fraction_full 0.998
_diffrn_reflns_Laue_measured_fraction_max 0.997
_diffrn_reflns_limit_h_max 22
_diffrn_reflns_limit_h_min -18
_diffrn_reflns_limit_k_max 4
_diffrn_reflns_limit_k_min -5
_diffrn_reflns_limit_l_max 20
_diffrn_reflns_limit_l_min -28
_diffrn_reflns_number 8783
_diffrn_reflns_point_group_measured_fraction_full 0.998
_diffrn_reflns_point_group_measured_fraction_max 0.997
_diffrn_reflns_theta_full 25.242
_diffrn_reflns_theta_max 27.480
_diffrn_reflns_theta_min 1.949
_exptl_absorpt_coefficient_mu 0.230
_exptl_absorpt_correction_T_max 1.00000
_exptl_absorpt_correction_T_min 0.30080
_exptl_absorpt_correction_type multi-scan
_exptl_absorpt_process_details
;
CrysAlisPro 1.171.39.29a (Rigaku Oxford Diffraction, 2015)
Empirical absorption correction using spherical harmonics,
 implemented in SCALE3 ABSPACK scaling algorithm.
;
_exptl_crystal_colour yellow
_exptl_crystal_density_diffrn 1.455
_exptl_crystal_description rod-like
_exptl_crystal_F_000 664
_exptl_crystal_size_max 0.5
_exptl_crystal_size_mid 0.15
_exptl_crystal_size_min 0.05
_refine_diff_density_max 0.303
_refine_diff_density_min -0.364
_refine_diff_density_rms 0.061
_refine_ls_extinction_method none
_refine_ls_goodness_of_fit_ref 1.031
_refine_ls_hydrogen_treatment mixed
_refine_ls_matrix_type full
_refine_ls_number_parameters 212
_refine_ls_number_reflns 3346
_refine_ls_number_restraints 1
_refine_ls_restrained_S_all 1.031
_refine_ls_R_factor_all 0.0658
_refine_ls_R_factor_gt 0.0463
_refine_ls_shift/su_max 0.001
_refine_ls_shift/su_mean 0.000
_refine_ls_structure_factor_coef Fsqd
_refine_ls_weighting_details 'w=1/[\s^2^(Fo^2^)+(0.0684P)^2^+0.1212P] where P=(Fo^2^+2Fc^2^)/3'
_refine_ls_weighting_scheme calc
_refine_ls_wR_factor_gt 0.1133
_refine_ls_wR_factor_ref 0.1224
_reflns_Friedel_coverage 0.000
_reflns_number_gt 2591
_reflns_number_total 3346
_reflns_threshold_expression 'I > 2\s(I)'
_cod_data_source_file c8cc06311g2.cif
_cod_data_source_block 3
_cod_depositor_comments 'Adding full bibliography for 7122393.cif.'
_cod_database_code 7122393
_shelx_shelxl_version_number 2014/7
_shelx_space_group_comment
;
The symmetry employed for this shelxl refinement is uniquely defined
by the following loop, which should always be used as a source of
symmetry information in preference to the above space-group names.
They are only intended as comments.
;

loop_
_space_group_symop_operation_xyz
'x, y, z'
'-x+1/2, y+1/2, -z+1/2'
'-x, -y, -z'
'x-1/2, -y-1/2, z-1/2'

loop_
_atom_site_label
_atom_site_type_symbol
_atom_site_fract_x
_atom_site_fract_y
_atom_site_fract_z
_atom_site_U_iso_or_equiv
_atom_site_adp_type
_atom_site_occupancy
_atom_site_site_symmetry_order
_atom_site_calc_flag
_atom_site_refinement_flags_posn
_atom_site_refinement_flags_adp
S1 S 0.59442(2) 0.60049(10) 0.58615(2) 0.02490(15) Uani 1 1 d . .
O1 O 0.44347(8) 1.1575(3) 0.63251(7) 0.0341(3) Uani 1 1 d . .
H1A H 0.4856 1.0478 0.6399 0.051 Uiso 1 1 calc R U
N1 N 0.72488(8) 0.3550(3) 0.66772(8) 0.0241(3) Uani 1 1 d D .
H1 H 0.7649(10) 0.303(4) 0.7065(8) 0.029 Uiso 1 1 d D U
N2 N 0.64680(8) 0.6599(3) 0.71662(8) 0.0242(3) Uani 1 1 d . .
N3 N 0.57421(8) 0.8435(3) 0.70197(8) 0.0239(3) Uani 1 1 d . .
C1 C 0.65836(9) 0.5433(4) 0.66526(9) 0.0214(4) Uani 1 1 d . .
C2 C 0.66348(10) 0.3785(4) 0.55778(9) 0.0232(4) Uani 1 1 d . .
C3 C 0.65709(11) 0.3096(4) 0.49506(10) 0.0283(4) Uani 1 1 d . .
H3 H 0.6129 0.3866 0.4613 0.034 Uiso 1 1 calc R U
C4 C 0.71869(11) 0.1219(4) 0.48406(10) 0.0311(4) Uani 1 1 d . .
H4 H 0.7160 0.0737 0.4422 0.037 Uiso 1 1 calc R U
C5 C 0.78430(11) 0.0049(5) 0.53446(10) 0.0296(4) Uani 1 1 d . .
H5 H 0.8249 -0.1200 0.5258 0.036 Uiso 1 1 calc R U
C6 C 0.79036(10) 0.0706(4) 0.59728(10) 0.0262(4) Uani 1 1 d . .
H6 H 0.8340 -0.0110 0.6309 0.031 Uiso 1 1 calc R U
C7 C 0.72944(9) 0.2618(4) 0.60867(9) 0.0216(4) Uani 1 1 d . .
C8 C 0.55563(10) 0.9349(4) 0.75151(9) 0.0238(4) Uani 1 1 d . .
H8 H 0.5906 0.8765 0.7918 0.029 Uiso 1 1 calc R U
C9 C 0.48239(10) 1.1254(4) 0.74705(9) 0.0231(4) Uani 1 1 d . .
C10 C 0.42949(10) 1.2254(4) 0.68773(10) 0.0260(4) Uani 1 1 d . .
C11 C 0.35726(10) 1.4047(4) 0.68270(11) 0.0313(5) Uani 1 1 d . .
H11 H 0.3230 1.4724 0.6428 0.038 Uiso 1 1 calc R U
C12 C 0.33756(11) 1.4786(5) 0.73590(11) 0.0327(5) Uani 1 1 d . .
H12 H 0.2896 1.5964 0.7317 0.039 Uiso 1 1 calc R U
C13 C 0.38794(11) 1.3813(4) 0.79756(11) 0.0289(4) Uani 1 1 d . .
C14 C 0.46215(10) 1.2047(4) 0.80375(10) 0.0247(4) Uani 1 1 d . .
C15 C 0.51160(11) 1.1151(4) 0.86610(10) 0.0299(4) Uani 1 1 d . .
H15 H 0.5607 1.0030 0.8716 0.036 Uiso 1 1 calc R U
C16 C 0.48896(12) 1.1895(5) 0.91852(11) 0.0368(5) Uani 1 1 d . .
H16 H 0.5228 1.1280 0.9590 0.044 Uiso 1 1 calc R U
C17 C 0.41516(13) 1.3577(5) 0.91190(12) 0.0420(6) Uani 1 1 d . .
H17 H 0.3997 1.4044 0.9477 0.050 Uiso 1 1 calc R U
C18 C 0.36649(12) 1.4517(5) 0.85262(12) 0.0383(5) Uani 1 1 d . .
H18 H 0.3179 1.5651 0.8484 0.046 Uiso 1 1 calc R U

loop_
_atom_site_aniso_label
_atom_site_aniso_U_11
_atom_site_aniso_U_22
_atom_site_aniso_U_33
_atom_site_aniso_U_23
_atom_site_aniso_U_13
_atom_site_aniso_U_12
S1 0.0194(2) 0.0322(2) 0.0179(3) 0.0019(2) -0.00124(17) 0.00068(16)
O1 0.0273(7) 0.0487(8) 0.0217(8) 0.0035(7) 0.0015(6) 0.0047(6)
N1 0.0194(7) 0.0319(8) 0.0162(8) 0.0013(7) -0.0008(6) 0.0018(6)
N2 0.0180(7) 0.0309(7) 0.0193(9) 0.0009(7) -0.0001(6) 0.0007(5)
N3 0.0187(7) 0.0276(7) 0.0214(9) -0.0001(7) 0.0009(6) -0.0013(5)
C1 0.0167(7) 0.0245(8) 0.0196(10) 0.0028(8) 0.0009(7) -0.0032(6)
C2 0.0206(8) 0.0262(8) 0.0203(10) 0.0019(8) 0.0031(7) -0.0044(6)
C3 0.0280(9) 0.0329(9) 0.0184(11) 0.0010(8) -0.0003(7) -0.0035(7)
C4 0.0360(10) 0.0370(10) 0.0193(11) -0.0036(9) 0.0073(8) -0.0048(8)
C5 0.0297(9) 0.0305(9) 0.0290(12) -0.0028(9) 0.0098(8) -0.0009(7)
C6 0.0226(8) 0.0291(9) 0.0222(11) 0.0011(9) 0.0008(7) -0.0013(7)
C7 0.0208(8) 0.0253(8) 0.0157(10) 0.0010(8) 0.0015(7) -0.0043(6)
C8 0.0197(8) 0.0304(9) 0.0167(10) 0.0006(8) -0.0004(7) -0.0034(6)
C9 0.0197(8) 0.0250(8) 0.0221(10) -0.0003(8) 0.0030(7) -0.0049(6)
C10 0.0220(8) 0.0289(9) 0.0238(11) 0.0022(9) 0.0028(7) -0.0037(7)
C11 0.0230(9) 0.0322(9) 0.0312(12) 0.0053(9) -0.0019(8) 0.0005(7)
C12 0.0217(8) 0.0293(9) 0.0431(14) 0.0015(10) 0.0051(9) 0.0017(7)
C13 0.0251(8) 0.0265(9) 0.0348(13) -0.0040(9) 0.0093(8) -0.0042(7)
C14 0.0216(8) 0.0255(8) 0.0256(11) -0.0015(8) 0.0056(7) -0.0060(6)
C15 0.0255(8) 0.0366(10) 0.0261(11) -0.0010(9) 0.0061(8) -0.0028(7)
C16 0.0368(10) 0.0494(12) 0.0244(12) -0.0028(10) 0.0100(9) -0.0080(9)
C17 0.0416(11) 0.0536(13) 0.0366(14) -0.0146(11) 0.0205(11) -0.0086(9)
C18 0.0309(10) 0.0409(11) 0.0461(15) -0.0089(11) 0.0168(10) -0.0008(8)

loop_
_atom_type_symbol
_atom_type_description
_atom_type_scat_dispersion_real
_atom_type_scat_dispersion_imag
_atom_type_scat_source
C C 0.0033 0.0016 'International Tables Vol C Tables 4.2.6.8 and 6.1.1.4'
H H 0.0000 0.0000 'International Tables Vol C Tables 4.2.6.8 and 6.1.1.4'
N N 0.0061 0.0033 'International Tables Vol C Tables 4.2.6.8 and 6.1.1.4'
O O 0.0106 0.0060 'International Tables Vol C Tables 4.2.6.8 and 6.1.1.4'
S S 0.1246 0.1234 'International Tables Vol C Tables 4.2.6.8 and 6.1.1.4'

loop_
_geom_angle_atom_site_label_1
_geom_angle_atom_site_label_2
_geom_angle_atom_site_label_3
_geom_angle
C1 S1 C2 90.55(8)
C10 O1 H1A 109.5
C1 N1 H1 121.7(12)
C1 N1 C7 114.67(15)
C7 N1 H1 123.6(12)
C1 N2 N3 111.52(15)
C8 N3 N2 113.76(15)
N1 C1 S1 111.23(14)
N2 C1 S1 126.70(13)
N2 C1 N1 122.07(16)
C3 C2 S1 128.02(14)
C3 C2 C7 121.32(16)
C7 C2 S1 110.64(14)
C2 C3 H3 121.1
C2 C3 C4 117.88(18)
C4 C3 H3 121.1
C3 C4 H4 119.5
C3 C4 C5 121.02(19)
C5 C4 H4 119.5
C4 C5 H5 119.4
C6 C5 C4 121.20(18)
C6 C5 H5 119.4
C5 C6 H6 120.9
C5 C6 C7 118.12(17)
C7 C6 H6 120.9
N1 C7 C2 112.84(15)
N1 C7 C6 126.71(16)
C6 C7 C2 120.45(17)
N3 C8 H8 118.6
N3 C8 C9 122.77(17)
C9 C8 H8 118.6
C10 C9 C8 120.49(18)
C10 C9 C14 119.09(16)
C14 C9 C8 120.39(17)
O1 C10 C9 122.71(16)
O1 C10 C11 116.27(17)
C9 C10 C11 121.01(19)
C10 C11 H11 119.9
C12 C11 C10 120.21(18)
C12 C11 H11 119.9
C11 C12 H12 119.1
C11 C12 C13 121.76(17)
C13 C12 H12 119.1
C12 C13 C14 118.85(19)
C18 C13 C12 121.71(17)
C18 C13 C14 119.43(19)
C13 C14 C9 119.06(17)
C15 C14 C9 123.54(16)
C15 C14 C13 117.39(18)
C14 C15 H15 119.2
C16 C15 C14 121.50(18)
C16 C15 H15 119.2
C15 C16 H16 119.6
C15 C16 C17 120.7(2)
C17 C16 H16 119.6
C16 C17 H17 120.3
C18 C17 C16 119.4(2)
C18 C17 H17 120.3
C13 C18 H18 119.2
C17 C18 C13 121.54(19)
C17 C18 H18 119.2

loop_
_geom_bond_atom_site_label_1
_geom_bond_atom_site_label_2
_geom_bond_distance
S1 C1 1.7532(18)
S1 C2 1.7565(18)
O1 H1A 0.8200
O1 C10 1.344(2)
N1 H1 0.932(15)
N1 C1 1.360(2)
N1 C7 1.383(2)
N2 N3 1.3970(18)
N2 C1 1.301(2)
N3 C8 1.288(2)
C2 C3 1.382(3)
C2 C7 1.396(2)
C3 H3 0.9300
C3 C4 1.386(3)
C4 H4 0.9300
C4 C5 1.387(3)
C5 H5 0.9300
C5 C6 1.383(3)
C6 H6 0.9300
C6 C7 1.388(2)
C8 H8 0.9300
C8 C9 1.451(2)
C9 C10 1.392(3)
C9 C14 1.439(3)
C10 C11 1.410(2)
C11 H11 0.9300
C11 C12 1.356(3)
C12 H12 0.9300
C12 C13 1.414(3)
C13 C14 1.429(2)
C13 C18 1.408(3)
C14 C15 1.412(3)
C15 H15 0.9300
C15 C16 1.367(3)
C16 H16 0.9300
C16 C17 1.404(3)
C17 H17 0.9300
C17 C18 1.361(3)
C18 H18 0.9300
